data_4342359
loop_
_publ_author_name
'Souza, Maykon L.'
'Castellano, Eduardo E.'
'Telser, Joshua'
'Franco, Douglas W.'

_publ_section_title
;
 Secondary Coordination Sphere Effects in Ruthenium(III) Tetraammine
 Complexes: Role of the Coordinated Water Molecule.
;
_journal_issue 4
_journal_name_full 'Inorganic chemistry'
_journal_page_first 2067
_journal_page_last 2080
_journal_paper_doi 10.1021/ic5030857
_journal_volume 54
_journal_year 2015
_chemical_formula_moiety 'C6 H21 N5 O Ru, 3(C F3 O3 S), H2 O'
_chemical_formula_sum 'C9 H21 F9 N5 O10 Ru S3'
_chemical_formula_weight 727.56
_space_group_IT_number 14
_symmetry_cell_setting monoclinic
_symmetry_space_group_name_Hall '-P 2yn'
_symmetry_space_group_name_H-M 'P 1 21/n 1'
_atom_sites_solution_hydrogens geom
_atom_sites_solution_primary direct
_atom_sites_solution_secondary difmap
_audit_conform_dict_location ftp://ftp.iucr.org/pub/cif_core.dic
_audit_conform_dict_name cif_core.dic
_audit_conform_dict_version 2.4
_audit_creation_date 2012-06-16T13:13:55-00:00
_audit_creation_method 'WinGX routine CIF_UPDATE'
_cell_angle_alpha 90
_cell_angle_beta 111.515(2)
_cell_angle_gamma 90
_cell_formula_units_Z 4
_cell_length_a 13.8184(5)
_cell_length_b 14.7690(6)
_cell_length_c 14.6665(5)
_cell_measurement_reflns_used 9644
_cell_measurement_temperature 293(2)
_cell_measurement_theta_max 26.733
_cell_measurement_theta_min 2.546
_cell_volume 2784.64(18)
_computing_cell_refinement 'HKL Scalepack (Otwinowski & Minor 1997)'
_computing_data_collection 'Collect (Bruker AXS BV, 1997-2004)'
_computing_data_reduction 'HKL Denzo and Scalepack (Otwinowski & Minor 1997)'
_computing_structure_refinement 'SHELXL-97 (Sheldrick, 2008)'
_diffrn_ambient_temperature 293(2)
_diffrn_detector 'CCD plate'
_diffrn_detector_area_resol_mean 9
_diffrn_measured_fraction_theta_full 0.993
_diffrn_measured_fraction_theta_max 0.993
_diffrn_measurement_device '95mm CCD camera on \k-goniostat'
_diffrn_measurement_device_type KappaCCD
_diffrn_measurement_method 'CCD rotation images, thick slices'
_diffrn_orient_matrix_type 'by Bruker AXS Collect from scalepack cell'
_diffrn_orient_matrix_UB_11 -0.45632E-1
_diffrn_orient_matrix_UB_12 -0.542937E-1
_diffrn_orient_matrix_UB_13 -0.80276E-2
_diffrn_orient_matrix_UB_21 -0.486047E-1
_diffrn_orient_matrix_UB_22 0.36381E-1
_diffrn_orient_matrix_UB_23 0.218276E-1
_diffrn_orient_matrix_UB_31 -0.40077E-1
_diffrn_orient_matrix_UB_32 0.176969E-1
_diffrn_orient_matrix_UB_33 -0.695012E-1
_diffrn_radiation_monochromator graphite
_diffrn_radiation_probe x-ray
_diffrn_radiation_type MoK\a
_diffrn_radiation_wavelength 0.71073
_diffrn_reflns_av_R_equivalents 0.0579
_diffrn_reflns_av_unetI/netI 0.0494
_diffrn_reflns_limit_h_max 17
_diffrn_reflns_limit_h_min -16
_diffrn_reflns_limit_k_max 18
_diffrn_reflns_limit_k_min -18
_diffrn_reflns_limit_l_max 18
_diffrn_reflns_limit_l_min -18
_diffrn_reflns_number 18412
_diffrn_reflns_reduction_process
;
 Scaled and merged with Sortav
 R.H. Blessing, (1987) Cryst. Rev. 1, 3-58
 R.H. Blessing, (1989) J. Appl. Cryst. 22, 396-397
;
_diffrn_reflns_theta_full 26
_diffrn_reflns_theta_max 26
_diffrn_reflns_theta_min 2.89
_diffrn_source 'Enraf Nonius FR590'
_exptl_absorpt_coefficient_mu 0.896
_exptl_absorpt_correction_type none
_exptl_crystal_colour red
_exptl_crystal_density_diffrn 1.735
_exptl_crystal_density_method 'not measured'
_exptl_crystal_description fragment
_exptl_crystal_F_000 1452
_exptl_crystal_size_max 0.14
_exptl_crystal_size_mid 0.115
_exptl_crystal_size_min 0.061
_refine_diff_density_max 1.747
_refine_diff_density_min -0.908
_refine_diff_density_rms 0.102
_refine_ls_extinction_coef 0.024(3)
_refine_ls_extinction_expression Fc^*^=kFc[1+0.001xFc^2^\l^3^/sin(2\q)]^-1/4^
_refine_ls_extinction_method SHELXL
_refine_ls_goodness_of_fit_ref 1.08
_refine_ls_hydrogen_treatment mixed
_refine_ls_matrix_type full
_refine_ls_number_parameters 359
_refine_ls_number_reflns 5429
_refine_ls_number_restraints 8
_refine_ls_restrained_S_all 1.086
_refine_ls_R_factor_all 0.0888
_refine_ls_R_factor_gt 0.0695
_refine_ls_shift/su_max 0.001
_refine_ls_shift/su_mean 0
_refine_ls_structure_factor_coef Fsqd
_refine_ls_weighting_details 'calc w=1/[\s^2^(Fo^2^)+(0.1345P)^2^+1.3859P] where P=(Fo^2^+2Fc^2^)/3'
_refine_ls_weighting_scheme calc
_refine_ls_wR_factor_gt 0.195
_refine_ls_wR_factor_ref 0.2115
_reflns_number_gt 4007
_reflns_number_total 5429
_reflns_threshold_expression >2\s(I)
_cod_data_source_file ic5030857_si_003.cif
_cod_data_source_block s93
_cod_depositor_comments
;
The following automatic conversions were performed:

'_symmetry_cell_setting' value 'Monoclinic' changed to 'monoclinic'
according to
/usr/data/users/saulius/crontab/automatic-downloads/rss-feeds/ACS/lib/dictionaries/cif_core.dic
dictionary named 'cif_core.dic' version 2.4.2 from 2011-04-26.

Automatic conversion script
Id: cif_fix_values 3008 2015-01-20 13:52:24Z robertas 

 Adding full bibliography for 4342358--4342360.cif.
;
_cod_original_sg_symbol_Hall -P2yn
_cod_original_sg_symbol_H-M P21/n
_cod_database_code 4342359

loop_
_symmetry_equiv_pos_as_xyz
'x, y, z'
'-x+1/2, y+1/2, -z+1/2'
'-x, -y, -z'
'x-1/2, -y-1/2, z-1/2'

loop_
_atom_site_label
_atom_site_type_symbol
_atom_site_fract_x
_atom_site_fract_y
_atom_site_fract_z
_atom_site_U_iso_or_equiv
_atom_site_adp_type
_atom_site_occupancy
_atom_site_symmetry_multiplicity
_atom_site_calc_flag
_atom_site_refinement_flags
Ru1 Ru 0.60180(3) 0.23320(3) 0.15859(3) 0.0553(3) Uani 1 1 d .
O1W O 0.6956(5) 0.2353(4) 0.0786(4) 0.0786(14) Uani 1 1 d .
N1 N 0.5104(4) 0.2334(3) 0.2415(4) 0.0601(12) Uani 1 1 d .
N2 N 0.7280(4) 0.1853(4) 0.2817(4) 0.0749(14) Uani 1 1 d .
H2A H 0.726 0.1251 0.2834 0.112 Uiso 1 1 calc R
H2B H 0.7234 0.2077 0.3363 0.112 Uiso 1 1 calc R
H2C H 0.7876 0.2029 0.2771 0.112 Uiso 1 1 calc R
N3 N 0.5580(5) 0.1016(4) 0.1069(4) 0.0816(15) Uani 1 1 d .
H3A H 0.5668 0.0942 0.0502 0.122 Uiso 1 1 calc R
H3B H 0.4915 0.0929 0.0981 0.122 Uiso 1 1 calc R
H3C H 0.5973 0.0619 0.1505 0.122 Uiso 1 1 calc R
N4 N 0.4804(4) 0.2817(4) 0.0322(4) 0.0716(14) Uani 1 1 d .
H4A H 0.476 0.3416 0.0359 0.107 Uiso 1 1 calc R
H4B H 0.4205 0.2567 0.0286 0.107 Uiso 1 1 calc R
H4C H 0.4937 0.2672 -0.0209 0.107 Uiso 1 1 calc R
N5 N 0.6493(4) 0.3673(4) 0.2036(4) 0.0708(13) Uani 1 1 d .
H5A H 0.7116 0.3772 0.2006 0.106 Uiso 1 1 calc R
H5B H 0.6529 0.3751 0.2649 0.106 Uiso 1 1 calc R
H5C H 0.6035 0.406 0.1643 0.106 Uiso 1 1 calc R
C1 C 0.3457(9) 0.2498(8) 0.4362(9) 0.114(3) Uani 1 1 d .
H1A H 0.3118 0.3076 0.4284 0.171 Uiso 1 1 calc R
H1B H 0.3955 0.2443 0.5019 0.171 Uiso 1 1 calc R
H1C H 0.2948 0.2025 0.424 0.171 Uiso 1 1 calc R
C2 C 0.3995(6) 0.2420(6) 0.3660(6) 0.080(2) Uani 1 1 d .
C3 C 0.3965(6) 0.3106(6) 0.3023(6) 0.084(2) Uani 1 1 d .
H3 H 0.3557 0.3614 0.2994 0.101 Uiso 1 1 calc R
C4 C 0.4524(5) 0.3054(5) 0.2432(5) 0.0687(15) Uani 1 1 d .
H4 H 0.4503 0.354 0.2022 0.082 Uiso 1 1 calc R
C5 C 0.5112(5) 0.1639(5) 0.3020(5) 0.0721(16) Uani 1 1 d .
H5 H 0.5493 0.1122 0.301 0.087 Uiso 1 1 calc R
C6 C 0.4591(5) 0.1667(5) 0.3638(5) 0.0799(19) Uani 1 1 d .
H6 H 0.463 0.118 0.4052 0.096 Uiso 1 1 calc R
S1 S -0.04389(15) 0.36827(14) 0.29671(17) 0.0886(6) Uani 1 1 d .
F11 F 0.1125(7) 0.3128(9) 0.2589(8) 0.210(4) Uani 1 1 d .
F12 F 0.0050(8) 0.3743(10) 0.1423(5) 0.247(6) Uani 1 1 d .
F13 F 0.0954(9) 0.4486(7) 0.2528(9) 0.220(5) Uani 1 1 d .
O12 O -0.0932(10) 0.2858(7) 0.2696(14) 0.255(8) Uani 1 1 d .
O11 O 0.0170(7) 0.3813(7) 0.3941(5) 0.164(3) Uani 1 1 d .
O13 O -0.1150(5) 0.4426(5) 0.2565(5) 0.125(2) Uani 1 1 d .
C11 C 0.0446(7) 0.3740(7) 0.2337(7) 0.100(2) Uani 1 1 d .
S2 S 0.34573(18) 0.50992(14) 0.01961(17) 0.0931(6) Uani 1 1 d .
F21 F 0.1524(5) 0.5105(5) 0.0001(6) 0.159(3) Uani 1 1 d .
F22 F 0.2357(5) 0.3913(5) 0.0659(6) 0.162(3) Uani 1 1 d .
F23 F 0.2528(6) 0.5130(6) 0.1447(5) 0.161(3) Uani 1 1 d .
O21 O 0.4339(4) 0.4732(4) 0.0933(5) 0.115(2) Uani 1 1 d .
O22 O 0.3197(8) 0.4675(6) -0.0751(5) 0.150(3) Uani 1 1 d .
O23 O 0.3451(5) 0.6081(4) 0.0179(5) 0.1075(19) Uani 1 1 d .
C21 C 0.2421(7) 0.4797(6) 0.0602(7) 0.098(2) Uani 1 1 d .
S3 S 0.23936(18) 0.1206(2) -0.01336(18) 0.1150(9) Uani 1 1 d .
F31 F 0.0927(9) 0.1592(14) 0.0456(10) 0.312(10) Uani 1 1 d .
F32 F 0.2315(10) 0.1503(11) 0.1555(7) 0.266(7) Uani 1 1 d .
F33 F 0.1624(10) 0.0378(9) 0.0961(9) 0.240(6) Uani 1 1 d .
O31 O 0.3295(8) 0.0785(14) 0.0308(10) 0.295(11) Uani 1 1 d .
O32 O 0.1649(10) 0.0855(12) -0.0977(7) 0.245(7) Uani 1 1 d .
O33 O 0.2440(12) 0.2082(9) -0.0414(11) 0.237(7) Uani 1 1 d .
C31 C 0.1717(11) 0.1255(14) 0.0755(9) 0.166(7) Uani 1 1 d .
O2W O 0.8315(10) 0.1073(6) 0.1366(11) 0.290(8) Uani 1 1 d DU
H2W2 H 0.8661 0.1539 0.1502 0.291(12) Uiso 1 1 d D
H1W2 H 0.7673 0.0898 0.1003 0.29(4) Uiso 1 1 d D
H1W1 H 0.735(5) 0.191(5) 0.079(5) 0.07(2) Uiso 1 1 d .
H2W1 H 0.703(8) 0.271(6) 0.033(7) 0.11(3) Uiso 1 1 d .

loop_
_atom_site_aniso_label
_atom_site_aniso_U_11
_atom_site_aniso_U_22
_atom_site_aniso_U_33
_atom_site_aniso_U_23
_atom_site_aniso_U_13
_atom_site_aniso_U_12
Ru1 0.0619(4) 0.0573(4) 0.0510(3) 0.00670(17) 0.0258(2) -0.00176(19)
O1W 0.100(4) 0.072(3) 0.086(3) 0.020(2) 0.061(3) 0.017(3)
N1 0.061(3) 0.069(3) 0.056(3) 0.010(2) 0.028(2) -0.001(2)
N2 0.067(3) 0.090(4) 0.065(3) 0.018(3) 0.022(2) 0.011(3)
N3 0.109(4) 0.059(3) 0.081(4) 0.002(3) 0.040(3) -0.011(3)
N4 0.078(3) 0.081(4) 0.051(3) 0.005(2) 0.018(2) 0.000(3)
N5 0.073(3) 0.068(3) 0.074(3) 0.002(2) 0.031(3) -0.009(3)
C1 0.113(7) 0.149(9) 0.108(7) 0.022(5) 0.074(6) 0.021(6)
C2 0.076(5) 0.106(6) 0.068(4) 0.017(4) 0.036(3) 0.005(4)
C3 0.087(5) 0.093(5) 0.086(4) 0.020(4) 0.050(4) 0.019(4)
C4 0.070(4) 0.074(4) 0.069(4) 0.022(3) 0.033(3) 0.011(3)
C5 0.079(4) 0.072(4) 0.077(4) 0.019(3) 0.043(3) 0.004(3)
C6 0.084(4) 0.087(5) 0.080(4) 0.028(4) 0.044(4) 0.007(4)
S1 0.0823(11) 0.0812(12) 0.1099(15) -0.0077(10) 0.0440(11) -0.0146(9)
F11 0.146(6) 0.259(11) 0.254(10) 0.058(9) 0.109(7) 0.094(8)
F12 0.202(8) 0.441(19) 0.094(5) -0.051(7) 0.049(5) 0.062(10)
F13 0.242(10) 0.200(9) 0.299(12) -0.012(8) 0.195(10) -0.077(8)
O12 0.223(11) 0.125(7) 0.50(2) -0.111(11) 0.227(15) -0.092(8)
O11 0.175(7) 0.247(10) 0.076(4) 0.028(5) 0.053(4) 0.025(7)
O13 0.109(4) 0.153(6) 0.108(4) -0.010(4) 0.034(4) 0.033(4)
C11 0.088(5) 0.116(7) 0.092(6) 0.007(5) 0.028(4) 0.005(5)
S2 0.1138(15) 0.0758(12) 0.1083(15) 0.0273(10) 0.0626(13) 0.0183(11)
F21 0.106(4) 0.152(6) 0.207(7) 0.043(5) 0.045(4) 0.022(4)
F22 0.148(5) 0.111(5) 0.248(9) 0.059(5) 0.098(6) 0.003(4)
F23 0.160(6) 0.223(8) 0.133(5) 0.008(5) 0.094(5) -0.018(5)
O21 0.094(4) 0.107(5) 0.148(5) 0.050(4) 0.048(4) 0.020(3)
O22 0.226(9) 0.133(6) 0.114(5) -0.015(4) 0.089(6) 0.017(6)
O23 0.144(5) 0.068(3) 0.135(5) 0.040(3) 0.080(4) 0.024(3)
C21 0.098(6) 0.089(6) 0.109(6) 0.024(5) 0.043(5) 0.009(4)
S3 0.0857(13) 0.147(2) 0.0922(14) 0.0381(14) 0.0095(11) -0.0285(14)
F31 0.165(9) 0.56(3) 0.249(12) 0.174(16) 0.119(9) 0.110(14)
F32 0.247(12) 0.39(2) 0.144(7) -0.023(9) 0.055(8) -0.074(13)
F33 0.282(13) 0.244(12) 0.248(11) 0.059(9) 0.160(11) -0.069(10)
O31 0.132(7) 0.54(3) 0.235(12) 0.232(16) 0.089(8) 0.089(11)
O32 0.224(11) 0.40(2) 0.109(6) 0.029(9) 0.053(7) -0.113(12)
O33 0.300(17) 0.189(11) 0.297(16) 0.110(11) 0.198(14) 0.026(10)
C31 0.113(8) 0.253(18) 0.092(7) 0.060(9) -0.009(6) -0.069(10)
O2W 0.44(2) 0.113(7) 0.48(2) 0.052(10) 0.358(19) 0.094(11)

loop_
_atom_type_symbol
_atom_type_description
_atom_type_scat_dispersion_real
_atom_type_scat_dispersion_imag
_atom_type_scat_source
C C 0.0033 0.0016 'International Tables Vol C Tables 4.2.6.8 and 6.1.1.4'
F F 0.0171 0.0103 'International Tables Vol C Tables 4.2.6.8 and 6.1.1.4'
N N 0.0061 0.0033 'International Tables Vol C Tables 4.2.6.8 and 6.1.1.4'
O O 0.0106 0.006 'International Tables Vol C Tables 4.2.6.8 and 6.1.1.4'
Ru Ru -1.2594 0.8363 'International Tables Vol C Tables 4.2.6.8 and 6.1.1.4'
S S 0.1246 0.1234 'International Tables Vol C Tables 4.2.6.8 and 6.1.1.4'
H H 0 0 'International Tables Vol C Tables 4.2.6.8 and 6.1.1.4'

loop_
_geom_angle_atom_site_label_1
_geom_angle_atom_site_label_2
_geom_angle_atom_site_label_3
_geom_angle
O1W Ru1 N1 178.5(2)
O1W Ru1 N3 88.1(2)
N1 Ru1 N3 93.3(2)
O1W Ru1 N5 88.6(2)
N1 Ru1 N5 90.1(2)
N3 Ru1 N5 176.5(2)
O1W Ru1 N4 87.6(2)
N1 Ru1 N4 93.2(2)
N3 Ru1 N4 88.1(2)
N5 Ru1 N4 90.7(2)
O1W Ru1 N2 89.8(2)
N1 Ru1 N2 89.3(2)
N3 Ru1 N2 92.1(3)
N5 Ru1 N2 89.0(2)
N4 Ru1 N2 177.4(2)
Ru1 O1W H1W1 122(5)
Ru1 O1W H2W1 136(6)
H1W1 O1W H2W1 102(7)
C4 N1 C5 116.9(5)
C4 N1 Ru1 121.0(4)
C5 N1 Ru1 121.9(4)
Ru1 N2 H2A 109.5
Ru1 N2 H2B 109.5
H2A N2 H2B 109.5
Ru1 N2 H2C 109.5
H2A N2 H2C 109.5
H2B N2 H2C 109.5
Ru1 N3 H3A 109.5
Ru1 N3 H3B 109.5
H3A N3 H3B 109.5
Ru1 N3 H3C 109.5
H3A N3 H3C 109.5
H3B N3 H3C 109.5
Ru1 N4 H4A 109.5
Ru1 N4 H4B 109.5
H4A N4 H4B 109.5
Ru1 N4 H4C 109.5
H4A N4 H4C 109.5
H4B N4 H4C 109.5
Ru1 N5 H5A 109.5
Ru1 N5 H5B 109.5
H5A N5 H5B 109.5
Ru1 N5 H5C 109.5
H5A N5 H5C 109.5
H5B N5 H5C 109.5
C2 C1 H1A 109.5
C2 C1 H1B 109.5
H1A C1 H1B 109.5
C2 C1 H1C 109.5
H1A C1 H1C 109.5
H1B C1 H1C 109.5
C3 C2 C6 116.5(7)
C3 C2 C1 121.4(8)
C6 C2 C1 122.0(7)
C4 C3 C2 120.8(7)
C4 C3 H3 119.6
C2 C3 H3 119.6
N1 C4 C3 122.8(6)
N1 C4 H4 118.6
C3 C4 H4 118.6
C6 C5 N1 122.6(6)
C6 C5 H5 118.7
N1 C5 H5 118.7
C5 C6 C2 120.4(6)
C5 C6 H6 119.8
C2 C6 H6 119.8
O11 S1 O12 118.1(9)
O11 S1 O13 112.4(5)
O12 S1 O13 111.3(7)
O11 S1 C11 104.8(5)
O12 S1 C11 104.6(6)
O13 S1 C11 104.1(4)
F12 C11 F11 107.7(11)
F12 C11 F13 102.8(11)
F11 C11 F13 105.3(10)
F12 C11 S1 116.3(8)
F11 C11 S1 113.1(8)
F13 C11 S1 110.6(8)
O21 S2 O22 114.3(5)
O21 S2 O23 113.4(4)
O22 S2 O23 114.8(4)
O21 S2 C21 102.7(4)
O22 S2 C21 105.3(5)
O23 S2 C21 104.7(4)
F23 C21 F21 105.1(9)
F23 C21 F22 107.7(9)
F21 C21 F22 108.6(8)
F23 C21 S2 113.5(7)
F21 C21 S2 111.3(6)
F22 C21 S2 110.3(7)
O31 S3 O33 116.8(10)
O31 S3 O32 121.0(13)
O33 S3 O32 100.8(10)
O31 S3 C31 107.3(7)
O33 S3 C31 105.4(9)
O32 S3 C31 103.8(6)
F31 C31 F32 117(2)
F31 C31 F33 110.6(15)
F32 C31 F33 99.3(12)
F31 C31 S3 114.0(10)
F32 C31 S3 110.4(10)
F33 C31 S3 103.5(14)
H2W2 O2W H1W2 138.9(15)

loop_
_geom_bond_atom_site_label_1
_geom_bond_atom_site_label_2
_geom_bond_distance
Ru1 O1W 2.043(5)
Ru1 N1 2.050(5)
Ru1 N3 2.093(5)
Ru1 N5 2.114(5)
Ru1 N4 2.117(5)
Ru1 N2 2.120(5)
O1W H1W1 0.85(8)
O1W H2W1 0.90(10)
N1 C4 1.337(8)
N1 C5 1.354(7)
N2 H2A 0.89
N2 H2B 0.89
N2 H2C 0.89
N3 H3A 0.89
N3 H3B 0.89
N3 H3C 0.89
N4 H4A 0.89
N4 H4B 0.89
N4 H4C 0.89
N5 H5A 0.89
N5 H5B 0.89
N5 H5C 0.89
C1 C2 1.480(11)
C1 H1A 0.96
C1 H1B 0.96
C1 H1C 0.96
C2 C3 1.368(11)
C2 C6 1.391(11)
C3 C4 1.358(9)
C3 H3 0.93
C4 H4 0.93
C5 C6 1.350(8)
C5 H5 0.93
C6 H6 0.93
S1 O11 1.379(8)
S1 O12 1.381(8)
S1 O13 1.447(7)
S1 C11 1.784(10)
F11 C11 1.257(12)
F12 C11 1.248(11)
F13 C11 1.281(13)
S2 O21 1.408(6)
S2 O22 1.444(7)
S2 O23 1.450(6)
S2 C21 1.797(9)
F21 C21 1.312(10)
F22 C21 1.314(11)
F23 C21 1.290(11)
S3 O31 1.330(11)
S3 O33 1.366(12)
S3 O32 1.387(11)
S3 C31 1.864(16)
F31 C31 1.132(18)
F32 C31 1.218(14)
F33 C31 1.35(2)
O2W H2W2 0.820(11)
O2W H1W2 0.890(14)

loop_
_geom_torsion_atom_site_label_1
_geom_torsion_atom_site_label_2
_geom_torsion_atom_site_label_3
_geom_torsion_atom_site_label_4
_geom_torsion
O1W Ru1 N1 C4 74(8)
N3 Ru1 N1 C4 -136.5(5)
N5 Ru1 N1 C4 42.4(5)
N4 Ru1 N1 C4 -48.3(5)
N2 Ru1 N1 C4 131.4(5)
O1W Ru1 N1 C5 -102(8)
N3 Ru1 N1 C5 48.2(5)
N5 Ru1 N1 C5 -132.8(5)
N4 Ru1 N1 C5 136.5(5)
N2 Ru1 N1 C5 -43.8(5)
C6 C2 C3 C4 -2.3(13)
C1 C2 C3 C4 175.1(8)
C5 N1 C4 C3 0.2(10)
Ru1 N1 C4 C3 -175.3(6)
C2 C3 C4 N1 2.0(13)
C4 N1 C5 C6 -1.9(10)
Ru1 N1 C5 C6 173.6(5)
N1 C5 C6 C2 1.4(11)
C3 C2 C6 C5 0.7(12)
C1 C2 C6 C5 -176.7(9)
O11 S1 C11 F12 -172.1(11)
O12 S1 C11 F12 63.0(14)
O13 S1 C11 F12 -53.8(12)
O11 S1 C11 F11 62.5(11)
O12 S1 C11 F11 -62.4(13)
O13 S1 C11 F11 -179.3(9)
O11 S1 C11 F13 -55.4(10)
O12 S1 C11 F13 179.7(11)
O13 S1 C11 F13 62.9(9)
O21 S2 C21 F23 60.5(8)
O22 S2 C21 F23 -179.6(7)
O23 S2 C21 F23 -58.2(8)
O21 S2 C21 F21 178.8(7)
O22 S2 C21 F21 -61.2(9)
O23 S2 C21 F21 60.2(8)
O21 S2 C21 F22 -60.6(8)
O22 S2 C21 F22 59.4(9)
O23 S2 C21 F22 -179.2(7)
O31 S3 C31 F31 -179(2)
O33 S3 C31 F31 56(2)
O32 S3 C31 F31 -50(2)
O31 S3 C31 F32 46.5(19)
O33 S3 C31 F32 -78.7(17)
O32 S3 C31 F32 175.8(16)
O31 S3 C31 F33 -58.9(13)
O33 S3 C31 F33 175.9(11)
O32 S3 C31 F33 70.4(12)
